data_7705759
loop_
_publ_author_name
'de Bettencourt-Dias, Ana'
'Rossini, Jeffrey S. K.'
'Sobrinho, Josiane A.'

_publ_section_title
;
 Effect of the aromatic substituent on the <i>para</i>-position of
 pyridine-bis(oxazoline) sensitizers on the emission efficiency of their
 Eu<sup>III</sup> and Tb<sup>III</sup> complexes.
;
_journal_issue 48
_journal_name_full 'Dalton transactions (Cambridge, England : 2003)'
_journal_page_first 17699
_journal_page_last 17708
_journal_paper_doi 10.1039/d0dt03135f
_journal_volume 49
_journal_year 2020
_chemical_formula_sum 'C17 H15 N3 O2'
_chemical_formula_weight 293.32
_space_group_IT_number 14
_space_group_name_Hall '-P 2ybc'
_space_group_name_H-M_alt 'P 1 21/c 1'
_symmetry_cell_setting monoclinic
_symmetry_space_group_name_H-M 'P 1 21/c 1'
_atom_sites_solution_hydrogens difmap
_atom_sites_solution_primary direct
_atom_sites_solution_secondary difmap
_audit_creation_method SHELXL-97
_audit_update_record
;
2012-07-06 deposited with the CCDC.	2020-11-24 downloaded from the CCDC.
;
_cell_angle_alpha 90.00
_cell_angle_beta 97.229(1)
_cell_angle_gamma 90.00
_cell_formula_units_Z 4
_cell_length_a 16.3794(4)
_cell_length_b 7.2856(2)
_cell_length_c 11.7073(3)
_cell_measurement_reflns_used 8897
_cell_measurement_temperature 100(2)
_cell_measurement_theta_max 33.17
_cell_measurement_theta_min 2.50
_cell_volume 1385.97(6)
_computing_cell_refinement 'Bruker SMART'
_computing_data_collection 'Bruker SMART (Bruker, 2001)'
_computing_data_reduction 'Bruker SAINT (Bruker, 2001)'
_computing_molecular_graphics 'DIAMOND (Brandenburg, 1999)'
_computing_publication_material 'Bruker SHELXTL (Bruker, 2001)'
_computing_structure_refinement 'SHELXL-97 (Sheldrick, 2008)'
_computing_structure_solution 'SHELXS-97 (Sheldrick, 2008)'
_diffrn_ambient_temperature 100(2)
_diffrn_measured_fraction_theta_full 0.993
_diffrn_measured_fraction_theta_max 0.993
_diffrn_measurement_device_type 'Bruker APEX CCD'
_diffrn_measurement_method 'phi and omega scans'
_diffrn_radiation_monochromator graphite
_diffrn_radiation_source 'fine-focus sealed tube'
_diffrn_radiation_type MoK\a
_diffrn_radiation_wavelength 0.71073
_diffrn_reflns_av_R_equivalents 0.0352
_diffrn_reflns_av_sigmaI/netI 0.0321
_diffrn_reflns_limit_h_max 25
_diffrn_reflns_limit_h_min -24
_diffrn_reflns_limit_k_max 11
_diffrn_reflns_limit_k_min -11
_diffrn_reflns_limit_l_max 18
_diffrn_reflns_limit_l_min -17
_diffrn_reflns_number 27021
_diffrn_reflns_theta_full 33.22
_diffrn_reflns_theta_max 33.22
_diffrn_reflns_theta_min 2.51
_exptl_absorpt_coefficient_mu 0.095
_exptl_absorpt_correction_T_max 0.9972
_exptl_absorpt_correction_T_min 0.9712
_exptl_absorpt_correction_type multi-scan
_exptl_absorpt_process_details 'Bruker SADABS (Bruker 2005)'
_exptl_crystal_colour colorless
_exptl_crystal_density_diffrn 1.406
_exptl_crystal_density_method 'not measured'
_exptl_crystal_description plate
_exptl_crystal_F_000 616
_exptl_crystal_size_max 0.31
_exptl_crystal_size_mid 0.25
_exptl_crystal_size_min 0.03
_refine_diff_density_max 0.549
_refine_diff_density_min -0.479
_refine_diff_density_rms 0.081
_refine_ls_extinction_method none
_refine_ls_goodness_of_fit_ref 1.026
_refine_ls_hydrogen_treatment refall
_refine_ls_matrix_type full
_refine_ls_number_parameters 259
_refine_ls_number_reflns 5286
_refine_ls_number_restraints 0
_refine_ls_restrained_S_all 1.026
_refine_ls_R_factor_all 0.0727
_refine_ls_R_factor_gt 0.0539
_refine_ls_shift/su_max 0.005
_refine_ls_shift/su_mean 0.000
_refine_ls_structure_factor_coef Fsqd
_refine_ls_weighting_details 'calc w=1/[\s^2^(Fo^2^)+(0.0855P)^2^+0.4038P] where P=(Fo^2^+2Fc^2^)/3'
_refine_ls_weighting_scheme calc
_refine_ls_wR_factor_gt 0.1400
_refine_ls_wR_factor_ref 0.1547
_reflns_number_gt 4053
_reflns_number_total 5286
_reflns_threshold_expression >2sigma(I)
_cod_data_source_file d0dt03135f2.cif
_cod_data_source_block abd196_0m
_cod_depositor_comments
;
The following automatic conversions were performed:

data item '_symmetry_cell_setting' value 'Monoclinic' was changed to
'monoclinic' in accordance with the
/home/data/users/saulius/crontab/automatic-downloads/rss-feeds/RSC/lib/dictionaries/cif_core.dic
dictionary named 'cif_core.dic' version 2.4.2 last updated on
2011-04-26.

Automatic conversion script
Id: cif_fix_values 7556 2019-12-06 15:28:31Z antanas 

 Adding full bibliography for 7705758--7705761.cif.
;
_cod_original_sg_symbol_H-M P21/c
_cod_database_code 7705759

loop_
_symmetry_equiv_pos_as_xyz
'x, y, z'
'-x, y+1/2, -z+1/2'
'-x, -y, -z'
'x, -y-1/2, z-1/2'

loop_
_atom_site_label
_atom_site_type_symbol
_atom_site_fract_x
_atom_site_fract_y
_atom_site_fract_z
_atom_site_U_iso_or_equiv
_atom_site_adp_type
_atom_site_occupancy
_atom_site_symmetry_multiplicity
_atom_site_calc_flag
_atom_site_refinement_flags
_atom_site_disorder_assembly
_atom_site_disorder_group
C1 C 0.38268(8) 0.5792(2) 0.52136(11) 0.0286(3) Uani 1 1 d . . .
C2 C 0.29521(8) 0.56839(17) 0.45743(10) 0.0243(2) Uani 1 1 d . . .
C3 C 0.29266(7) 0.50664(16) 0.64164(9) 0.0207(2) Uani 1 1 d . . .
C4 C 0.26199(7) 0.46226(15) 0.75217(9) 0.0176(2) Uani 1 1 d . . .
C5 C 0.17803(7) 0.43300(15) 0.75328(9) 0.01741(19) Uani 1 1 d . . .
C6 C 0.14761(6) 0.39845(14) 0.85772(9) 0.01600(19) Uani 1 1 d . . .
C7 C 0.20514(6) 0.39294(14) 0.95635(9) 0.01678(19) Uani 1 1 d . . .
C8 C 0.28801(6) 0.42137(14) 0.94608(9) 0.01721(19) Uani 1 1 d . . .
C9 C 0.34815(7) 0.41819(16) 1.05106(10) 0.0198(2) Uani 1 1 d . . .
C10 C 0.40882(8) 0.4289(2) 1.22931(11) 0.0300(3) Uani 1 1 d . . .
C11 C 0.47397(8) 0.3937(3) 1.14996(11) 0.0394(4) Uani 1 1 d . . .
C12 C 0.05844(6) 0.37263(14) 0.86357(9) 0.01634(19) Uani 1 1 d . . .
C13 C 0.00048(7) 0.45189(15) 0.77994(10) 0.0193(2) Uani 1 1 d . . .
C14 C -0.08338(7) 0.43034(16) 0.78526(11) 0.0221(2) Uani 1 1 d . . .
C15 C -0.11059(7) 0.32999(16) 0.87398(10) 0.0223(2) Uani 1 1 d . . .
C16 C -0.05347(7) 0.25140(16) 0.95799(10) 0.0219(2) Uani 1 1 d . . .
C17 C 0.03050(7) 0.27243(15) 0.95283(9) 0.0195(2) Uani 1 1 d . . .
H1 H 0.1899(10) 0.368(2) 1.0313(14) 0.026(4) Uiso 1 1 d . . .
H2 H 0.0718(9) 0.213(2) 1.0109(13) 0.022(4) Uiso 1 1 d . . .
H3 H 0.0189(9) 0.527(2) 0.7176(13) 0.022(4) Uiso 1 1 d . . .
H4 H -0.0717(9) 0.182(2) 1.0191(13) 0.026(4) Uiso 1 1 d . . .
H5 H -0.1684(10) 0.315(2) 0.8765(13) 0.027(4) Uiso 1 1 d . . .
H6 H 0.1436(11) 0.432(2) 0.6781(15) 0.034(4) Uiso 1 1 d . . .
H7 H 0.2879(11) 0.478(2) 0.3944(15) 0.033(4) Uiso 1 1 d . . .
H8 H 0.4174(10) 0.483(2) 0.5001(14) 0.028(4) Uiso 1 1 d . . .
H9 H 0.4098(10) 0.699(3) 0.5208(15) 0.035(4) Uiso 1 1 d . . .
H10 H 0.2757(10) 0.688(2) 0.4216(15) 0.033(4) Uiso 1 1 d . . .
H11 H 0.4175(13) 0.552(3) 1.2738(18) 0.051(6) Uiso 1 1 d . . .
H12 H 0.4095(12) 0.329(3) 1.2903(17) 0.047(5) Uiso 1 1 d . . .
H13 H 0.5194(15) 0.487(3) 1.152(2) 0.062(6) Uiso 1 1 d . . .
H14 H -0.1219(10) 0.485(2) 0.7280(15) 0.029(4) Uiso 1 1 d . . .
H15 H 0.5126(17) 0.291(4) 1.165(2) 0.088(8) Uiso 1 1 d . . .
N1 N 0.24411(6) 0.51546(14) 0.54651(8) 0.01884(18) Uani 1 1 d . . .
N2 N 0.31760(6) 0.45620(13) 0.84652(8) 0.01865(19) Uani 1 1 d . . .
N3 N 0.32984(6) 0.43660(16) 1.15285(9) 0.0256(2) Uani 1 1 d . . .
O1 O 0.37289(6) 0.54021(16) 0.64151(8) 0.0314(2) Uani 1 1 d . . .
O2 O 0.42817(5) 0.39591(16) 1.03494(7) 0.0298(2) Uani 1 1 d . . .

loop_
_atom_site_aniso_label
_atom_site_aniso_U_11
_atom_site_aniso_U_22
_atom_site_aniso_U_33
_atom_site_aniso_U_23
_atom_site_aniso_U_13
_atom_site_aniso_U_12
C1 0.0265(6) 0.0401(7) 0.0209(5) 0.0006(5) 0.0096(4) -0.0050(5)
C2 0.0291(6) 0.0263(5) 0.0185(5) 0.0025(4) 0.0066(4) -0.0010(4)
C3 0.0231(5) 0.0204(5) 0.0201(5) 0.0008(4) 0.0087(4) 0.0030(4)
C4 0.0189(5) 0.0186(4) 0.0162(4) 0.0002(3) 0.0053(3) 0.0019(4)
C5 0.0180(4) 0.0185(4) 0.0161(4) -0.0004(3) 0.0036(3) 0.0013(3)
C6 0.0164(4) 0.0149(4) 0.0170(4) -0.0005(3) 0.0036(3) 0.0009(3)
C7 0.0179(4) 0.0172(4) 0.0156(4) 0.0000(3) 0.0033(3) 0.0004(3)
C8 0.0171(4) 0.0176(4) 0.0170(4) -0.0002(3) 0.0024(3) -0.0002(3)
C9 0.0168(4) 0.0224(5) 0.0202(5) 0.0010(4) 0.0024(4) -0.0024(4)
C10 0.0243(6) 0.0458(8) 0.0192(5) 0.0005(5) -0.0001(4) -0.0117(5)
C11 0.0208(6) 0.0766(12) 0.0195(6) 0.0070(6) -0.0018(4) 0.0004(7)
C12 0.0169(4) 0.0155(4) 0.0170(4) -0.0013(3) 0.0034(3) -0.0006(3)
C13 0.0174(5) 0.0192(5) 0.0216(5) 0.0024(4) 0.0031(4) -0.0002(4)
C14 0.0169(5) 0.0215(5) 0.0278(5) -0.0001(4) 0.0019(4) 0.0006(4)
C15 0.0189(5) 0.0204(5) 0.0287(5) -0.0064(4) 0.0069(4) -0.0029(4)
C16 0.0241(5) 0.0217(5) 0.0215(5) -0.0027(4) 0.0084(4) -0.0059(4)
C17 0.0219(5) 0.0196(5) 0.0172(4) -0.0007(4) 0.0037(4) -0.0023(4)
N1 0.0180(4) 0.0233(4) 0.0161(4) -0.0005(3) 0.0057(3) 0.0019(3)
N2 0.0178(4) 0.0200(4) 0.0186(4) -0.0001(3) 0.0040(3) 0.0007(3)
N3 0.0217(5) 0.0369(6) 0.0179(4) -0.0022(4) 0.0021(3) -0.0047(4)
O1 0.0214(4) 0.0531(6) 0.0208(4) 0.0018(4) 0.0060(3) -0.0046(4)
O2 0.0162(4) 0.0540(6) 0.0190(4) 0.0028(4) 0.0019(3) 0.0005(4)

loop_
_atom_type_symbol
_atom_type_description
_atom_type_scat_dispersion_real
_atom_type_scat_dispersion_imag
_atom_type_scat_source
C C 0.0033 0.0016 'International Tables Vol C Tables 4.2.6.8 and 6.1.1.4'
H H 0.0000 0.0000 'International Tables Vol C Tables 4.2.6.8 and 6.1.1.4'
N N 0.0061 0.0033 'International Tables Vol C Tables 4.2.6.8 and 6.1.1.4'
O O 0.0106 0.0060 'International Tables Vol C Tables 4.2.6.8 and 6.1.1.4'

loop_
_geom_angle_atom_site_label_1
_geom_angle_atom_site_label_2
_geom_angle_atom_site_label_3
_geom_angle
_geom_angle_site_symmetry_1
_geom_angle_site_symmetry_3
_geom_angle_publ_flag
O1 C1 C2 104.52(10) . . ?
O1 C1 H8 104.4(10) . . ?
C2 C1 H8 112.7(10) . . ?
O1 C1 H9 106.5(10) . . ?
C2 C1 H9 116.1(10) . . ?
H8 C1 H9 111.5(14) . . ?
N1 C2 C1 104.35(9) . . ?
N1 C2 H7 109.2(10) . . ?
C1 C2 H7 114.7(10) . . ?
N1 C2 H10 110.2(10) . . ?
C1 C2 H10 112.9(10) . . ?
H7 C2 H10 105.5(14) . . ?
N1 C3 O1 119.38(10) . . ?
N1 C3 C4 121.77(10) . . ?
O1 C3 C4 118.84(10) . . ?
N2 C4 C5 123.79(10) . . ?
N2 C4 C3 117.17(10) . . ?
C5 C4 C3 119.03(10) . . ?
C4 C5 C6 119.73(10) . . ?
C4 C5 H6 116.6(10) . . ?
C6 C5 H6 123.6(10) . . ?
C7 C6 C5 116.76(9) . . ?
C7 C6 C12 121.63(9) . . ?
C5 C6 C12 121.60(9) . . ?
C8 C7 C6 119.20(10) . . ?
C8 C7 H1 118.3(10) . . ?
C6 C7 H1 122.5(10) . . ?
N2 C8 C7 124.43(10) . . ?
N2 C8 C9 116.76(9) . . ?
C7 C8 C9 118.78(9) . . ?
N3 C9 O2 119.24(10) . . ?
N3 C9 C8 124.57(10) . . ?
O2 C9 C8 116.19(9) . . ?
N3 C10 C11 105.31(10) . . ?
N3 C10 H11 109.0(11) . . ?
C11 C10 H11 112.9(12) . . ?
N3 C10 H12 112.5(11) . . ?
C11 C10 H12 111.2(11) . . ?
H11 C10 H12 106.0(16) . . ?
O2 C11 C10 104.08(10) . . ?
O2 C11 H13 107.8(14) . . ?
C10 C11 H13 116.7(14) . . ?
O2 C11 H15 114.6(17) . . ?
C10 C11 H15 120.7(15) . . ?
H13 C11 H15 93(2) . . ?
C17 C12 C13 118.76(10) . . ?
C17 C12 C6 121.18(9) . . ?
C13 C12 C6 120.05(9) . . ?
C14 C13 C12 120.56(10) . . ?
C14 C13 H3 119.3(9) . . ?
C12 C13 H3 120.1(9) . . ?
C15 C14 C13 120.29(11) . . ?
C15 C14 H14 120.1(10) . . ?
C13 C14 H14 119.6(10) . . ?
C14 C15 C16 119.64(10) . . ?
C14 C15 H5 119.7(9) . . ?
C16 C15 H5 120.7(9) . . ?
C15 C16 C17 120.23(10) . . ?
C15 C16 H4 120.1(9) . . ?
C17 C16 H4 119.7(9) . . ?
C16 C17 C12 120.52(10) . . ?
C16 C17 H2 120.8(9) . . ?
C12 C17 H2 118.6(9) . . ?
C3 N1 C2 106.41(9) . . ?
C4 N2 C8 116.08(9) . . ?
C9 N3 C10 105.77(10) . . ?
C3 O1 C1 105.26(9) . . ?
C9 O2 C11 105.48(9) . . ?

loop_
_geom_bond_atom_site_label_1
_geom_bond_atom_site_label_2
_geom_bond_distance
_geom_bond_site_symmetry_2
_geom_bond_publ_flag
C1 O1 1.4635(15) . ?
C1 C2 1.5328(19) . ?
C1 H8 0.957(17) . ?
C1 H9 0.979(19) . ?
C2 N1 1.4685(15) . ?
C2 H7 0.988(18) . ?
C2 H10 1.002(18) . ?
C3 N1 1.2861(14) . ?
C3 O1 1.3369(14) . ?
C3 C4 1.4815(15) . ?
C4 N2 1.3411(14) . ?
C4 C5 1.3932(15) . ?
C5 C6 1.4000(14) . ?
C5 H6 0.984(18) . ?
C6 C7 1.3960(14) . ?
C6 C12 1.4828(14) . ?
C7 C8 1.3931(15) . ?
C7 H1 0.959(16) . ?
C8 N2 1.3418(14) . ?
C8 C9 1.4753(15) . ?
C9 N3 1.2720(15) . ?
C9 O2 1.3572(14) . ?
C10 N3 1.4787(16) . ?
C10 C11 1.522(2) . ?
C10 H11 1.04(2) . ?
C10 H12 1.02(2) . ?
C11 O2 1.4568(15) . ?
C11 H13 1.00(2) . ?
C11 H15 0.98(3) . ?
C12 C17 1.3981(15) . ?
C12 C13 1.3997(15) . ?
C13 C14 1.3917(15) . ?
C13 H3 0.989(16) . ?
C14 C15 1.3887(17) . ?
C14 H14 0.948(17) . ?
C15 C16 1.3925(17) . ?
C15 H5 0.958(15) . ?
C16 C17 1.3927(15) . ?
C16 H4 0.954(16) . ?
C17 H2 0.997(15) . ?
